data_4502375
loop_
_publ_author_name
'Chai, Xiao-Chuan'
'Sun, Yan-Qiong'
'Lei, Ran'
'Chen, Yi-Ping'
'Zhang, Shuai'
'Cao, Yan-Ning'
'Zhang, Han-Hui'

_publ_section_title
;
 A Series of Lanthanide Frameworks with a Flexible
 Ligand,N,N&#x2032;-Diacetic Acid Imidazolium, in Different Coordination
 Modes
;
_journal_issue 2
_journal_name_full 'Crystal Growth &amp; Design'
_journal_page_first 658
_journal_paper_doi 10.1021/cg901075r
_journal_volume 10
_journal_year 2010
_chemical_formula_sum 'C7 H12 Cl0.5 La0.5 N2 O8.5'
_chemical_formula_weight 347.37
_chemical_name_systematic
;
 ?
;
_space_group_IT_number 12
_symmetry_cell_setting monoclinic
_symmetry_space_group_name_Hall '-C 2y'
_symmetry_space_group_name_H-M 'C 1 2/m 1'
_atom_sites_solution_hydrogens geom
_atom_sites_solution_primary direct
_atom_sites_solution_secondary difmap
_audit_creation_method SHELXL-97
_cell_angle_alpha 90.00
_cell_angle_beta 104.41(3)
_cell_angle_gamma 90.00
_cell_formula_units_Z 8
_cell_length_a 9.0154(18)
_cell_length_b 25.441(5)
_cell_length_c 11.390(2)
_cell_measurement_reflns_used 4634
_cell_measurement_temperature 293(2)
_cell_measurement_theta_max 27.4855
_cell_measurement_theta_min 3.2029
_cell_volume 2530.2(9)
_computing_cell_refinement CrystalClear
_computing_data_collection 'CrystalClear (Rigaku, 2007)'
_computing_data_reduction CrystalClear
_computing_molecular_graphics 'SHELXTL (Sheldrick, 2001)'
_computing_publication_material SHELXTL
_computing_structure_refinement 'SHELXL-97 (Sheldrick, 1997)'
_computing_structure_solution 'SHELXS-97 (Sheldrick, 1997)'
_diffrn_ambient_temperature 293(2)
_diffrn_measured_fraction_theta_full 0.977
_diffrn_measured_fraction_theta_max 0.977
_diffrn_measurement_device_type 'Rigaku Saturn724 CCD area detector'
_diffrn_measurement_method '\w scan'
_diffrn_radiation_monochromator graphite
_diffrn_radiation_source 'fine-focus sealed tube'
_diffrn_radiation_type MoK\a
_diffrn_radiation_wavelength 0.71073
_diffrn_reflns_av_R_equivalents 0.0314
_diffrn_reflns_av_sigmaI/netI 0.0247
_diffrn_reflns_limit_h_max 11
_diffrn_reflns_limit_h_min -11
_diffrn_reflns_limit_k_max 29
_diffrn_reflns_limit_k_min -32
_diffrn_reflns_limit_l_max 13
_diffrn_reflns_limit_l_min -14
_diffrn_reflns_number 10606
_diffrn_reflns_theta_full 27.51
_diffrn_reflns_theta_max 27.51
_diffrn_reflns_theta_min 3.20
_exptl_absorpt_coefficient_mu 1.879
_exptl_absorpt_correction_T_max 0.829
_exptl_absorpt_correction_T_min 0.720
_exptl_absorpt_correction_type multi-scan
_exptl_crystal_colour Colourless
_exptl_crystal_density_diffrn 1.824
_exptl_crystal_density_method 'not measured'
_exptl_crystal_description Prism
_exptl_crystal_F_000 1384
_exptl_crystal_size_max 0.31
_exptl_crystal_size_mid 0.15
_exptl_crystal_size_min 0.10
_refine_diff_density_max 1.332
_refine_diff_density_min -0.712
_refine_diff_density_rms 0.099
_refine_ls_extinction_method none
_refine_ls_goodness_of_fit_ref 1.027
_refine_ls_hydrogen_treatment mixed
_refine_ls_matrix_type full
_refine_ls_number_parameters 188
_refine_ls_number_reflns 2913
_refine_ls_number_restraints 9
_refine_ls_restrained_S_all 1.027
_refine_ls_R_factor_all 0.0300
_refine_ls_R_factor_gt 0.0298
_refine_ls_shift/su_max 0.001
_refine_ls_shift/su_mean 0.000
_refine_ls_structure_factor_coef Fsqd
_refine_ls_weighting_details 'calc w=1/[\s^2^(Fo^2^)+(0.0541P)^2^+6.9646P] where P=(Fo^2^+2Fc^2^)/3'
_refine_ls_weighting_scheme calc
_refine_ls_wR_factor_gt 0.0844
_refine_ls_wR_factor_ref 0.0846
_reflns_number_gt 2902
_reflns_number_total 2913
_reflns_threshold_expression >2sigma(I)
_cod_data_source_file cg901075r_si_002.cif
_cod_data_source_block 1
_cod_depositor_comments
;
The following automatic conversions were performed:

'_symmetry_cell_setting' value 'Monoclinic' changed to 'monoclinic'
according to /home/saulius/struct/CIF-dictionaries/cif_core.dic
dictionary named 'cif_core.dic' version 2.4.2 from
2011-04-26.

'_exptl_absorpt_correction_type' value 'Multi-Scan'
changed to 'multi-scan' according to
/home/saulius/struct/CIF-dictionaries/cif_core.dic dictionary named
'cif_core.dic' version 2.4.2 from 2011-04-26.

Automatic conversion script
Id: cif_fix_values 1715 2011-07-08 13:25:40Z adriana 
;
_cod_original_cell_volume 2530.2(8)
_cod_original_sg_symbol_H-M C2/m
_cod_original_formula_sum 'C7 H12 Cl0.50 La0.50 N2 O8.50'
_cod_database_code 4502375

loop_
_symmetry_equiv_pos_as_xyz
'x, y, z'
'-x, y, -z'
'x+1/2, y+1/2, z'
'-x+1/2, y+1/2, -z'
'-x, -y, -z'
'x, -y, z'
'-x+1/2, -y+1/2, -z'
'x+1/2, -y+1/2, z'

loop_
_atom_site_label
_atom_site_type_symbol
_atom_site_fract_x
_atom_site_fract_y
_atom_site_fract_z
_atom_site_U_iso_or_equiv
_atom_site_adp_type
_atom_site_occupancy
_atom_site_symmetry_multiplicity
_atom_site_calc_flag
_atom_site_refinement_flags
La1 La 0.5000 0.234724(7) 0.5000 0.01920(9) Uani 1 2 d S
Cl1 Cl 0.0000 0.12929(6) 1.0000 0.0607(4) Uani 1 2 d S
O1 O 0.3395(3) 0.15355(9) 0.4374(2) 0.0341(5) Uani 1 1 d .
O2 O 0.2931(4) 0.06853(11) 0.4527(3) 0.0638(9) Uani 1 1 d .
O3 O 0.2416(3) 0.26738(7) 0.3844(2) 0.0264(5) Uani 1 1 d .
O4 O 0.0120(2) 0.29082(9) 0.27838(19) 0.0305(5) Uani 1 1 d .
O5 O 0.0553(6) 0.0965(2) 0.9210(5) 0.1104(16) Uani 1 1 d .
O6 O 0.1225(4) 0.16154(18) 1.0629(5) 0.0989(15) Uani 1 1 d .
O7 O 0.5333(3) 0.31810(9) 0.3808(2) 0.0354(5) Uani 1 1 d D
HW7 H 0.482(4) 0.3450(12) 0.382(4) 0.053 Uiso 1 1 d D
HB7 H 0.627(2) 0.3262(16) 0.395(4) 0.053 Uiso 1 1 d D
O8 O 0.3337(5) 0.40472(13) 0.3518(4) 0.0673(9) Uani 1 1 d D
HW8 H 0.378(7) 0.4337(16) 0.337(5) 0.101 Uiso 1 1 d D
HB8 H 0.306(8) 0.410(2) 0.416(4) 0.101 Uiso 1 1 d D
O9 O 0.5082(12) 0.5000 0.3148(13) 0.146(4) Uani 1 2 d SD
HW9 H 0.413(6) 0.5000 0.278(13) 0.220 Uiso 1 2 d SD
HB9 H 0.513(19) 0.5000 0.391(3) 0.220 Uiso 1 2 d SD
N1 N 0.3960(4) 0.04233(10) 0.2567(3) 0.0352(6) Uani 1 1 d .
N2 N 0.1008(3) 0.31043(12) 0.0747(2) 0.0311(6) Uani 1 1 d .
C1 C 0.3415(4) 0.10601(12) 0.4055(3) 0.0341(7) Uani 1 1 d .
C2 C 0.4164(5) 0.09654(12) 0.3009(3) 0.0394(8) Uani 1 1 d .
H2A H 0.3712 0.1208 0.2336 0.047 Uiso 1 1 calc R
H2B H 0.5272 0.1044 0.3284 0.047 Uiso 1 1 calc R
C3 C 0.4551(6) 0.0000 0.3186(4) 0.0350(10) Uani 1 2 d S
H3 H 0.5279 0.0000 0.3949 0.042 Uiso 1 2 calc SR
C4 C 0.2976(5) 0.02619(16) 0.1502(4) 0.0549(11) Uani 1 1 d .
H4 H 0.2402 0.0483 0.0881 0.066 Uiso 1 1 calc R
C5 C 0.1502(3) 0.28291(11) 0.2875(2) 0.0231(5) Uani 1 1 d .
C6 C 0.2168(4) 0.29099(17) 0.1784(3) 0.0372(8) Uani 1 1 d .
H6A H 0.3023 0.3165 0.1995 0.045 Uiso 1 1 calc R
H6B H 0.2581 0.2572 0.1570 0.045 Uiso 1 1 calc R
C7 C 0.0000 0.2800(2) 0.0000 0.0316(9) Uani 1 2 d S
H7 H 0.0000 0.2427 0.0000 0.038 Uiso 1 2 calc SR
C8 C 0.0623(4) 0.36199(15) 0.0470(3) 0.0388(8) Uani 1 1 d .
H8 H 0.1141 0.3920 0.0868 0.047 Uiso 1 1 calc R

loop_
_atom_site_aniso_label
_atom_site_aniso_U_11
_atom_site_aniso_U_22
_atom_site_aniso_U_33
_atom_site_aniso_U_23
_atom_site_aniso_U_13
_atom_site_aniso_U_12
La1 0.01762(14) 0.02006(13) 0.01909(13) 0.000 0.00300(9) 0.000
Cl1 0.0470(8) 0.0510(8) 0.0856(12) 0.000 0.0195(8) 0.000
O1 0.0303(11) 0.0258(10) 0.0474(13) -0.0090(10) 0.0118(10) -0.0038(9)
O2 0.097(3) 0.0304(13) 0.085(2) -0.0069(14) 0.063(2) -0.0110(15)
O3 0.0257(11) 0.0312(11) 0.0197(10) 0.0036(7) 0.0005(9) 0.0010(7)
O4 0.0244(10) 0.0400(12) 0.0275(10) 0.0073(9) 0.0070(8) 0.0058(9)
O5 0.111(4) 0.109(4) 0.121(4) -0.028(3) 0.048(3) 0.018(3)
O6 0.058(2) 0.081(3) 0.139(4) -0.002(3) -0.011(2) -0.010(2)
O7 0.0270(11) 0.0296(11) 0.0491(14) 0.0071(10) 0.0083(10) 0.0004(9)
O8 0.077(2) 0.0530(18) 0.083(3) 0.0026(17) 0.042(2) 0.0089(17)
O9 0.113(6) 0.109(6) 0.237(11) 0.000 0.080(7) 0.000
N1 0.0526(18) 0.0214(12) 0.0332(14) 0.0003(10) 0.0135(13) 0.0011(11)
N2 0.0256(12) 0.0488(16) 0.0183(11) 0.0033(11) 0.0045(10) -0.0033(11)
C1 0.0325(16) 0.0267(15) 0.0436(18) -0.0037(13) 0.0105(14) -0.0029(12)
C2 0.058(2) 0.0192(13) 0.0467(19) -0.0010(13) 0.0241(17) -0.0019(14)
C3 0.049(3) 0.026(2) 0.033(2) 0.000 0.016(2) 0.000
C4 0.074(3) 0.038(2) 0.044(2) 0.0038(16) -0.0014(19) 0.0067(19)
C5 0.0229(13) 0.0247(13) 0.0206(12) 0.0007(10) 0.0036(10) 0.0002(10)
C6 0.0242(14) 0.066(2) 0.0199(13) 0.0074(14) 0.0035(11) 0.0027(15)
C7 0.029(2) 0.044(2) 0.0216(19) 0.000 0.0048(17) 0.000
C8 0.046(2) 0.0402(18) 0.0298(16) -0.0052(14) 0.0080(15) -0.0046(15)

loop_
_atom_type_symbol
_atom_type_description
_atom_type_scat_dispersion_real
_atom_type_scat_dispersion_imag
_atom_type_scat_source
C C 0.0033 0.0016 'International Tables Vol C Tables 4.2.6.8 and 6.1.1.4'
La La -0.2871 2.4523 'International Tables Vol C Tables 4.2.6.8 and 6.1.1.4'
N N 0.0061 0.0033 'International Tables Vol C Tables 4.2.6.8 and 6.1.1.4'
O O 0.0106 0.0060 'International Tables Vol C Tables 4.2.6.8 and 6.1.1.4'
Cl Cl 0.1484 0.1585 'International Tables Vol C Tables 4.2.6.8 and 6.1.1.4'
H H 0.0000 0.0000 'International Tables Vol C Tables 4.2.6.8 and 6.1.1.4'

loop_
_geom_angle_atom_site_label_1
_geom_angle_atom_site_label_2
_geom_angle_atom_site_label_3
_geom_angle
_geom_angle_site_symmetry_1
_geom_angle_site_symmetry_3
O3 La1 O3 141.41(9) 2_656 .
O3 La1 O1 144.16(7) 2_656 .
O3 La1 O1 74.38(7) . .
O3 La1 O1 74.38(7) 2_656 2_656
O3 La1 O1 144.16(7) . 2_656
O1 La1 O1 69.98(11) . 2_656
O3 La1 O7 70.50(7) 2_656 2_656
O3 La1 O7 77.85(7) . 2_656
O1 La1 O7 133.61(7) . 2_656
O1 La1 O7 131.26(8) 2_656 2_656
O3 La1 O7 77.85(7) 2_656 .
O3 La1 O7 70.50(7) . .
O1 La1 O7 131.26(8) . .
O1 La1 O7 133.61(8) 2_656 .
O7 La1 O7 69.13(12) 2_656 .
O3 La1 O4 80.40(8) 2_656 7_556
O3 La1 O4 109.25(7) . 7_556
O1 La1 O4 84.93(8) . 7_556
O1 La1 O4 71.59(7) 2_656 7_556
O7 La1 O4 70.14(8) 2_656 7_556
O7 La1 O4 138.24(8) . 7_556
O3 La1 O4 109.25(7) 2_656 8
O3 La1 O4 80.40(8) . 8
O1 La1 O4 71.59(7) . 8
O1 La1 O4 84.93(8) 2_656 8
O7 La1 O4 138.24(8) 2_656 8
O7 La1 O4 70.14(8) . 8
O4 La1 O4 151.44(10) 7_556 8
O3 La1 O3 61.76(8) 2_656 8
O3 La1 O3 119.06(8) . 8
O1 La1 O3 107.99(7) . 8
O1 La1 O3 70.12(7) 2_656 8
O7 La1 O3 117.90(7) 2_656 8
O7 La1 O3 64.12(7) . 8
O4 La1 O3 131.68(7) 7_556 8
O4 La1 O3 47.59(7) 8 8
O3 La1 O3 119.06(8) 2_656 7_556
O3 La1 O3 61.76(8) . 7_556
O1 La1 O3 70.12(7) . 7_556
O1 La1 O3 107.99(7) 2_656 7_556
O7 La1 O3 64.12(7) 2_656 7_556
O7 La1 O3 117.90(7) . 7_556
O4 La1 O3 47.59(7) 7_556 7_556
O4 La1 O3 131.68(7) 8 7_556
O3 La1 O3 177.82(8) 8 7_556
O3 La1 C5 85.91(8) 2_656 8
O3 La1 C5 99.64(8) . 8
O1 La1 C5 89.54(8) . 8
O1 La1 C5 76.70(8) 2_656 8
O7 La1 C5 131.64(8) 2_656 8
O7 La1 C5 64.85(8) . 8
O4 La1 C5 147.79(7) 7_556 8
O4 La1 C5 23.38(7) 8 8
O3 La1 C5 24.21(7) 8 8
O3 La1 C5 155.03(7) 7_556 8
O3 La1 C5 99.64(8) 2_656 7_556
O3 La1 C5 85.91(8) . 7_556
O1 La1 C5 76.70(8) . 7_556
O1 La1 C5 89.54(8) 2_656 7_556
O7 La1 C5 64.85(8) 2_656 7_556
O7 La1 C5 131.64(8) . 7_556
O4 La1 C5 23.38(7) 7_556 7_556
O4 La1 C5 147.79(7) 8 7_556
O3 La1 C5 155.03(7) 8 7_556
O3 La1 C5 24.21(7) 7_556 7_556
C5 La1 C5 163.28(11) 8 7_556
O5 Cl1 O5 107.3(5) 2_557 .
O5 Cl1 O6 112.0(3) 2_557 .
O5 Cl1 O6 108.1(3) . .
O5 Cl1 O6 108.1(3) 2_557 2_557
O5 Cl1 O6 112.0(3) . 2_557
O6 Cl1 O6 109.3(4) . 2_557
C1 O1 La1 144.8(2) . .
C5 O3 La1 151.4(2) . .
C5 O3 La1 90.09(18) . 7_556
La1 O3 La1 118.24(8) . 7_556
C5 O4 La1 99.17(18) . 7_556
La1 O7 HW7 122(3) . .
La1 O7 HB7 110(3) . .
HW7 O7 HB7 110(3) . .
HW8 O8 HB8 107(3) . .
HW9 O9 HB9 107(3) . .
C3 N1 C4 108.2(3) . .
C3 N1 C2 125.7(3) . .
C4 N1 C2 125.7(3) . .
C7 N2 C8 108.4(3) . .
C7 N2 C6 124.1(3) . .
C8 N2 C6 126.9(3) . .
O2 C1 O1 125.8(3) . .
O2 C1 C2 119.6(3) . .
O1 C1 C2 114.6(3) . .
N1 C2 C1 112.0(3) . .
N1 C2 H2A 109.2 . .
C1 C2 H2A 109.2 . .
N1 C2 H2B 109.2 . .
C1 C2 H2B 109.2 . .
H2A C2 H2B 107.9 . .
N1 C3 N1 108.8(4) 6 .
N1 C3 H3 125.6 6 .
N1 C3 H3 125.6 . .
C4 C4 N1 107.4(2) 6 .
C4 C4 H4 126.3 6 .
N1 C4 H4 126.3 . .
O4 C5 O3 123.1(3) . .
O4 C5 C6 120.1(3) . .
O3 C5 C6 116.7(3) . .
O4 C5 La1 57.45(15) . 7_556
O3 C5 La1 65.70(16) . 7_556
C6 C5 La1 177.2(2) . 7_556
N2 C6 C5 111.0(3) . .
N2 C6 H6A 109.4 . .
C5 C6 H6A 109.4 . .
N2 C6 H6B 109.4 . .
C5 C6 H6B 109.4 . .
H6A C6 H6B 108.0 . .
N2 C7 N2 108.7(4) . 2
N2 C7 H7 125.6 . .
N2 C7 H7 125.6 2 .
C8 C8 N2 107.20(18) 2 .
C8 C8 H8 126.4 2 .
N2 C8 H8 126.4 . .

loop_
_geom_bond_atom_site_label_1
_geom_bond_atom_site_label_2
_geom_bond_distance
_geom_bond_site_symmetry_2
La1 O3 2.514(2) 2_656
La1 O3 2.514(2) .
La1 O1 2.521(2) .
La1 O1 2.521(2) 2_656
La1 O7 2.576(2) 2_656
La1 O7 2.576(2) .
La1 O4 2.635(2) 7_556
La1 O4 2.635(2) 8
La1 O3 2.812(3) 8
La1 O3 2.812(3) 7_556
La1 C5 3.086(3) 8
La1 C5 3.086(3) 7_556
Cl1 O5 1.406(5) 2_557
Cl1 O5 1.406(5) .
Cl1 O6 1.419(4) .
Cl1 O6 1.419(4) 2_557
O1 C1 1.264(4) .
O2 C1 1.227(4) .
O3 C5 1.266(3) .
O3 La1 2.812(3) 7_556
O4 C5 1.241(3) .
O4 La1 2.635(2) 7_556
O7 HW7 0.831(18) .
O7 HB7 0.845(18) .
O8 HW8 0.876(19) .
O8 HB8 0.844(19) .
O9 HW9 0.86(2) .
O9 HB9 0.85(2) .
N1 C3 1.325(4) .
N1 C4 1.375(5) .
N1 C2 1.464(4) .
N2 C7 1.328(4) .
N2 C8 1.373(5) .
N2 C6 1.456(4) .
C1 C2 1.527(5) .
C2 H2A 0.9900 .
C2 H2B 0.9900 .
C3 N1 1.325(4) 6
C3 H3 0.9500 .
C4 C4 1.333(8) 6
C4 H4 0.9500 .
C5 C6 1.523(4) .
C5 La1 3.086(3) 7_556
C6 H6A 0.9900 .
C6 H6B 0.9900 .
C7 N2 1.328(4) 2
C7 H7 0.9500 .
C8 C8 1.346(7) 2
C8 H8 0.9500 .
